data_7058271
loop_
_publ_author_name
'Rodr\'iguez, Mar\'ia R.'
'Del Pl\'a, Juli\'an'
'Balsa, Luc\'ia M.'
'Le\'on, Ignacio E.'
'Piro, Oscar E.'
'Echeverr\'ia, Gustavo A.'
'Garc\'ia-Tojal, Javier'
'Pis-Diez, Reinaldo'
'Paraj\'on-Costa, Beatriz S.'
'Gonz\'alez-Bar\'o, Ana C.'

_publ_section_title
;
 Cu(ii) and Zn(ii) complexes with a poly-functional ligand derived from
 o-vanillin and thiophene. Crystal structure, physicochemical properties,
 theoretical studies and cytotoxicity assays against human breast cancer
 cells
;
_journal_issue 18
_journal_name_full 'New Journal of Chemistry'
_journal_page_first 7120
_journal_paper_doi 10.1039/C8NJ06274A
_journal_volume 43
_journal_year 2019
_chemical_formula_sum 'C26 H24 N2 O4 S2 Zn'
_chemical_formula_weight 557.96
_chemical_name_systematic bis[2-methoxy-6-(thiophen-2-ylmethyliminomethyl)phenolate]zinc(II)
_space_group_crystal_system monoclinic
_space_group_IT_number 15
_space_group_name_Hall '-C 2yc'
_space_group_name_H-M_alt 'C 1 2/c 1'
_symmetry_space_group_name_Hall '-C 2yc'
_symmetry_space_group_name_H-M 'C 1 2/c 1'
_atom_sites_solution_hydrogens geom
_atom_sites_solution_primary direct
_atom_sites_solution_secondary difmap
_audit_creation_method SHELXL-2014/7
_audit_update_record
;
2019-03-20 deposited with the CCDC.    2019-04-03 downloaded from the CCDC.
;
_cell_angle_alpha 90
_cell_angle_beta 104.814(4)
_cell_angle_gamma 90
_cell_formula_units_Z 4
_cell_length_a 22.6363(10)
_cell_length_b 5.3423(3)
_cell_length_c 20.8134(8)
_cell_measurement_reflns_used 2016
_cell_measurement_temperature 294(2)
_cell_measurement_theta_max 28.3590
_cell_measurement_theta_min 4.3070
_cell_volume 2433.3(2)
_computing_cell_refinement 'CrysAlisPro 1.171.38.41 (Rigaku OD, 2015)'
_computing_data_collection 'CrysAlisPro 1.171.38.41 (Rigaku OD, 2015)'
_computing_data_reduction 'CrysAlisPro 1.171.38.41 (Rigaku OD, 2015)'
_computing_molecular_graphics 'ORTEP-3 (Farrugia, 1997)'
_computing_publication_material 'SHELXL-2014/7 (Sheldrick, 2014)'
_computing_structure_refinement 'SHELXL-2014/7 (Sheldrick, 2014)'
_computing_structure_solution 'SHELXS (Sheldrick, 2008)'
_diffrn_ambient_temperature 294(2)
_diffrn_detector 'CCD plate'
_diffrn_detector_area_resol_mean 16.0604
_diffrn_detector_type Eos
_diffrn_measured_fraction_theta_full 0.998
_diffrn_measured_fraction_theta_max 0.819
_diffrn_measurement_device 'four-circle diffractometer'
_diffrn_measurement_device_type 'Xcalibur, Eos, Gemini'
_diffrn_radiation_monochromator graphite
_diffrn_radiation_probe x-ray
_diffrn_radiation_type 'Mo K\a'
_diffrn_radiation_wavelength 0.71073
_diffrn_reflns_av_R_equivalents 0.0285
_diffrn_reflns_av_unetI/netI 0.0435
_diffrn_reflns_Laue_measured_fraction_full 0.998
_diffrn_reflns_Laue_measured_fraction_max 0.819
_diffrn_reflns_limit_h_max 30
_diffrn_reflns_limit_h_min -19
_diffrn_reflns_limit_k_max 4
_diffrn_reflns_limit_k_min -7
_diffrn_reflns_limit_l_max 27
_diffrn_reflns_limit_l_min -25
_diffrn_reflns_number 5382
_diffrn_reflns_point_group_measured_fraction_full 0.998
_diffrn_reflns_point_group_measured_fraction_max 0.819
_diffrn_reflns_theta_full 25.242
_diffrn_reflns_theta_max 29.011
_diffrn_reflns_theta_min 3.081
_diffrn_source 'fine-focus sealed X-ray tube'
_diffrn_source_type 'Enhance (Mo) X-ray Source'
_exptl_absorpt_coefficient_mu 1.218
_exptl_absorpt_correction_T_max 1.00000
_exptl_absorpt_correction_T_min 0.85739
_exptl_absorpt_correction_type multi-scan
_exptl_absorpt_process_details
;
CrysAlisPro 1.171.38.41 (Rigaku Oxford Diffraction, 2015)
Empirical absorption correction using spherical harmonics,
 implemented in SCALE3 ABSPACK scaling algorithm.
;
_exptl_crystal_colour yellow
_exptl_crystal_density_diffrn 1.523
_exptl_crystal_description prism
_exptl_crystal_F_000 1152
_exptl_crystal_recrystallization_method 'Re-crystallisation from solvent: Ethanol'
_exptl_crystal_size_max 0.256
_exptl_crystal_size_mid 0.097
_exptl_crystal_size_min 0.033
_refine_diff_density_max 0.274
_refine_diff_density_min -0.284
_refine_diff_density_rms 0.057
_refine_ls_extinction_method none
_refine_ls_goodness_of_fit_ref 1.073
_refine_ls_hydrogen_treatment constr
_refine_ls_matrix_type full
_refine_ls_number_parameters 206
_refine_ls_number_reflns 2652
_refine_ls_number_restraints 49
_refine_ls_restrained_S_all 1.064
_refine_ls_R_factor_all 0.0542
_refine_ls_R_factor_gt 0.0385
_refine_ls_shift/su_max 0.004
_refine_ls_shift/su_mean 0.000
_refine_ls_structure_factor_coef Fsqd
_refine_ls_weighting_details 'w=1/[\s^2^(Fo^2^)+(0.0332P)^2^+0.9014P] where P=(Fo^2^+2Fc^2^)/3'
_refine_ls_weighting_scheme calc
_refine_ls_wR_factor_gt 0.0780
_refine_ls_wR_factor_ref 0.0845
_reflns_Friedel_coverage 0.000
_reflns_number_gt 2098
_reflns_number_total 2652
_reflns_threshold_expression 'I > 2\s(I)'
_cod_data_source_file c8nj06274a2.cif
_cod_data_source_block ZnL2
_cod_depositor_comments 'Adding full bibliography for 7058270--7058271.cif.'
_cod_database_code 7058271
_shelx_shelxl_version_number 2014/7
_shelx_space_group_comment
;
The symmetry employed for this shelxl refinement is uniquely defined
by the following loop, which should always be used as a source of
symmetry information in preference to the above space-group names.
They are only intended as comments.
;
_shelx_estimated_absorpt_t_min 0.746
_shelx_estimated_absorpt_t_max 0.961
_oxdiff_exptl_absorpt_empirical_full_min 0.875
_oxdiff_exptl_absorpt_empirical_full_max 1.142
_oxdiff_exptl_absorpt_empirical_details
;
Empirical correction (ABSPACK) includes:
- Absorption correction using spherical harmonics
- Frame scaling
;

loop_
_space_group_symop_operation_xyz
'x, y, z'
'-x, y, -z+1/2'
'x+1/2, y+1/2, z'
'-x+1/2, y+1/2, -z+1/2'
'-x, -y, -z'
'x, -y, z-1/2'
'-x+1/2, -y+1/2, -z'
'x+1/2, -y+1/2, z-1/2'

loop_
_atom_site_label
_atom_site_type_symbol
_atom_site_fract_x
_atom_site_fract_y
_atom_site_fract_z
_atom_site_U_iso_or_equiv
_atom_site_adp_type
_atom_site_occupancy
_atom_site_site_symmetry_order
_atom_site_calc_flag
_atom_site_refinement_flags_posn
_atom_site_refinement_flags_adp
_atom_site_refinement_flags_occupancy
_atom_site_disorder_assembly
_atom_site_disorder_group
C1 C 0.6302(2) 0.9269(13) 0.6842(3) 0.0287(11) Uani 0.825(3) 1 d D U P A 1
C2 C 0.6659(5) 1.0224(16) 0.6478(5) 0.045(2) Uani 0.825(3) 1 d D . P A 1
H2 H 0.6559 1.1681 0.6230 0.054 Uiso 0.825(3) 1 calc R U P A 1
C3 C 0.7195(3) 0.8868(11) 0.6500(4) 0.0402(12) Uani 0.825(3) 1 d D . P A 1
H3 H 0.7479 0.9301 0.6266 0.048 Uiso 0.825(3) 1 calc R U P A 1
C4 C 0.7246(2) 0.6861(10) 0.6902(3) 0.0390(12) Uani 0.825(3) 1 d D . P A 1
H4 H 0.7568 0.5728 0.6976 0.047 Uiso 0.825(3) 1 calc R U P A 1
C5 C 0.57093(10) 1.0223(5) 0.69487(11) 0.0360(6) Uani 1 1 d D . . . .
H5AA H 0.5771 1.0748 0.7407 0.043 Uiso 0.825(3) 1 calc R U P A 1
H5AB H 0.5575 1.1666 0.6666 0.043 Uiso 0.825(3) 1 calc R U P A 1
H5BC H 0.5720 1.0928 0.7381 0.043 Uiso 0.175(3) 1 calc R U P A 2
H5BD H 0.5597 1.1554 0.6623 0.043 Uiso 0.175(3) 1 calc R U P A 2
C6 C 0.49741(10) 0.7899(5) 0.61757(10) 0.0325(5) Uani 1 1 d . . . . .
H6 H 0.5091 0.8971 0.5878 0.039 Uiso 1 1 calc R U . . .
C7 C 0.45237(10) 0.6038(4) 0.58849(10) 0.0310(5) Uani 1 1 d . . . . .
C8 C 0.42724(9) 0.4309(4) 0.62529(10) 0.0292(5) Uani 1 1 d . . . . .
C9 C 0.38308(10) 0.2575(5) 0.58875(10) 0.0332(5) Uani 1 1 d . . . . .
C10 C 0.36606(11) 0.2599(5) 0.52040(11) 0.0416(6) Uani 1 1 d . . . . .
H10 H 0.3374 0.1450 0.4976 0.050 Uiso 1 1 calc R U . . .
C11 C 0.39144(12) 0.4335(5) 0.48502(11) 0.0482(7) Uani 1 1 d . . . . .
H11 H 0.3796 0.4342 0.4388 0.058 Uiso 1 1 calc R U . . .
C12 C 0.43334(12) 0.6013(5) 0.51801(11) 0.0437(6) Uani 1 1 d . . . . .
H12 H 0.4499 0.7166 0.4940 0.052 Uiso 1 1 calc R U . . .
C13 C 0.31664(12) -0.0845(5) 0.59369(14) 0.0504(7) Uani 1 1 d . . . . .
H13A H 0.2804 0.0014 0.5699 0.076 Uiso 1 1 calc R U . . .
H13B H 0.3068 -0.1961 0.6256 0.076 Uiso 1 1 calc R U . . .
H13C H 0.3331 -0.1786 0.5630 0.076 Uiso 1 1 calc R U . . .
N N 0.52348(8) 0.8266(3) 0.67947(8) 0.0294(4) Uani 1 1 d . . . . .
O1 O 0.44100(7) 0.4201(3) 0.69018(7) 0.0389(4) Uani 1 1 d . . . . .
O2 O 0.36058(8) 0.0928(3) 0.62710(8) 0.0454(4) Uani 1 1 d . . . . .
S S 0.66404(6) 0.6641(3) 0.72627(8) 0.0412(3) Uani 0.825(3) 1 d D . P A 1
Zn Zn 0.5000 0.62576(8) 0.7500 0.03450(14) Uani 1 2 d S T P . .
C1A C 0.6333(12) 0.931(6) 0.6953(18) 0.0288(12) Uani 0.175(3) 1 d D U P A 2
C2A C 0.6566(11) 0.702(5) 0.7128(15) 0.043(5) Uani 0.175(3) 1 d D U P A 2
H2A H 0.6364 0.5790 0.7307 0.051 Uiso 0.175(3) 1 calc R U P A 2
C3A C 0.7142(12) 0.666(6) 0.7013(15) 0.040(4) Uani 0.175(3) 1 d D U P A 2
H3A H 0.7416 0.5412 0.7207 0.048 Uiso 0.175(3) 1 calc R U P A 2
C4A C 0.7245(15) 0.837(6) 0.658(2) 0.039(5) Uani 0.175(3) 1 d D U P A 2
H4A H 0.7578 0.8322 0.6397 0.046 Uiso 0.175(3) 1 calc R U P A 2
SA S 0.6696(6) 1.068(2) 0.6407(7) 0.0381(17) Uani 0.175(3) 1 d D U P A 2

loop_
_atom_site_aniso_label
_atom_site_aniso_U_11
_atom_site_aniso_U_22
_atom_site_aniso_U_33
_atom_site_aniso_U_23
_atom_site_aniso_U_13
_atom_site_aniso_U_12
C1 0.0335(13) 0.0277(13) 0.021(3) -0.0061(16) -0.0004(15) -0.0036(11)
C2 0.057(4) 0.032(4) 0.040(4) -0.001(2) 0.004(3) -0.008(3)
C3 0.039(2) 0.043(4) 0.038(3) -0.008(2) 0.011(2) -0.014(2)
C4 0.030(2) 0.049(3) 0.038(3) -0.003(2) 0.0099(16) 0.0057(19)
C5 0.0373(12) 0.0315(13) 0.0375(12) -0.0043(11) 0.0062(10) 0.0010(11)
C6 0.0368(12) 0.0326(14) 0.0293(11) 0.0030(10) 0.0106(9) 0.0015(11)
C7 0.0330(11) 0.0315(13) 0.0258(10) -0.0005(10) 0.0026(8) 0.0007(11)
C8 0.0288(10) 0.0305(13) 0.0268(11) -0.0006(10) 0.0043(8) 0.0047(10)
C9 0.0357(11) 0.0311(13) 0.0316(11) -0.0008(11) 0.0067(9) -0.0002(11)
C10 0.0479(14) 0.0392(15) 0.0319(12) -0.0068(12) -0.0002(10) -0.0073(13)
C11 0.0642(17) 0.0538(18) 0.0213(11) -0.0021(12) 0.0010(11) -0.0090(15)
C12 0.0579(15) 0.0458(16) 0.0262(11) 0.0022(11) 0.0082(10) -0.0076(14)
C13 0.0493(15) 0.0453(17) 0.0585(16) -0.0102(14) 0.0169(12) -0.0153(14)
N 0.0286(9) 0.0291(11) 0.0294(9) -0.0020(8) 0.0054(7) 0.0029(8)
O1 0.0488(9) 0.0436(10) 0.0221(7) 0.0011(7) 0.0053(6) -0.0112(9)
O2 0.0529(10) 0.0442(11) 0.0377(9) -0.0026(8) 0.0087(8) -0.0184(9)
S 0.0406(5) 0.0389(7) 0.0441(6) 0.0090(5) 0.0108(4) 0.0078(4)
Zn 0.0386(2) 0.0402(3) 0.02203(19) 0.000 0.00283(14) 0.000
C1A 0.0337(15) 0.0280(15) 0.021(3) -0.0061(18) -0.0004(17) -0.0037(14)
C2A 0.048(6) 0.035(3) 0.049(11) 0.007(5) 0.019(7) 0.006(4)
C3A 0.045(5) 0.036(5) 0.040(8) 0.005(5) 0.014(5) 0.005(4)
C4A 0.044(5) 0.035(6) 0.038(9) 0.002(6) 0.012(6) 0.003(5)
SA 0.046(3) 0.035(3) 0.035(3) 0.002(2) 0.012(2) 0.002(2)

loop_
_atom_type_symbol
_atom_type_description
_atom_type_scat_dispersion_real
_atom_type_scat_dispersion_imag
_atom_type_scat_source
C C 0.0033 0.0016 'International Tables Vol C Tables 4.2.6.8 and 6.1.1.4'
H H 0.0000 0.0000 'International Tables Vol C Tables 4.2.6.8 and 6.1.1.4'
N N 0.0061 0.0033 'International Tables Vol C Tables 4.2.6.8 and 6.1.1.4'
O O 0.0106 0.0060 'International Tables Vol C Tables 4.2.6.8 and 6.1.1.4'
S S 0.1246 0.1234 'International Tables Vol C Tables 4.2.6.8 and 6.1.1.4'
Zn Zn 0.2839 1.4301 'International Tables Vol C Tables 4.2.6.8 and 6.1.1.4'

loop_
_geom_angle_atom_site_label_1
_geom_angle_atom_site_label_2
_geom_angle_atom_site_label_3
_geom_angle
_geom_angle_site_symmetry_1
_geom_angle_site_symmetry_3
C2 C1 C5 130.1(6) . .
C2 C1 S 110.0(4) . .
C5 C1 S 119.8(3) . .
C1 C2 C3 115.2(6) . .
C4 C3 C2 111.5(5) . .
C3 C4 S 111.9(4) . .
N C5 C1A 113.9(16) . .
N C5 C1 110.8(4) . .
N C6 C7 128.3(2) . .
C8 C7 C12 119.8(2) . .
C8 C7 C6 124.34(19) . .
C12 C7 C6 115.8(2) . .
O1 C8 C7 124.6(2) . .
O1 C8 C9 118.0(2) . .
C7 C8 C9 117.37(19) . .
O2 C9 C10 124.1(2) . .
O2 C9 C8 114.78(18) . .
C10 C9 C8 121.1(2) . .
C9 C10 C11 120.5(2) . .
C12 C11 C10 120.0(2) . .
C11 C12 C7 121.2(2) . .
C6 N C5 116.60(19) . .
C6 N Zn 120.90(16) . .
C5 N Zn 122.49(14) . .
C8 O1 Zn 125.94(15) . .
C9 O2 C13 117.45(18) . .
C1 S C4 91.3(2) . .
O1 Zn O1 110.23(10) . 2_656
O1 Zn N 95.88(7) . .
O1 Zn N 120.81(7) 2_656 .
O1 Zn N 120.81(7) . 2_656
O1 Zn N 95.88(7) 2_656 2_656
N Zn N 114.99(10) . 2_656
C2A C1A C5 127(2) . .
C2A C1A SA 110.2(14) . .
C5 C1A SA 117.8(15) . .
C1A C2A C3A 113.3(18) . .
C4A C3A C2A 110(2) . .
C3A C4A SA 113.0(18) . .
C1A SA C4A 89.8(11) . .

loop_
_geom_bond_atom_site_label_1
_geom_bond_atom_site_label_2
_geom_bond_distance
_geom_bond_site_symmetry_2
C1 C2 1.342(9) .
C1 C5 1.503(4) .
C1 S 1.727(5) .
C2 C3 1.403(10) .
C3 C4 1.346(5) .
C4 S 1.727(4) .
C5 N 1.474(3) .
C5 C1A 1.492(14) .
C6 N 1.288(3) .
C6 C7 1.442(3) .
C7 C8 1.409(3) .
C7 C12 1.419(3) .
C8 O1 1.307(2) .
C8 C9 1.431(3) .
C9 O2 1.371(3) .
C9 C10 1.375(3) .
C10 C11 1.396(4) .
C11 C12 1.357(4) .
C13 O2 1.420(3) .
N Zn 1.9971(18) .
O1 Zn 1.9211(15) .
Zn O1 1.9211(15) 2_656
Zn N 1.9971(18) 2_656
C1A C2A 1.35(2) .
C1A SA 1.73(2) .
C2A C3A 1.398(19) .
C3A C4A 1.343(17) .
C4A SA 1.722(18) .

loop_
_geom_torsion_atom_site_label_1
_geom_torsion_atom_site_label_2
_geom_torsion_atom_site_label_3
_geom_torsion_atom_site_label_4
_geom_torsion
C5 C1 C2 C3 178.6(7)
S C1 C2 C3 2.4(13)
C1 C2 C3 C4 -1.2(13)
C2 C3 C4 S -0.6(9)
C2 C1 C5 N 126.9(10)
S C1 C5 N -57.3(5)
N C6 C7 C8 2.4(4)
N C6 C7 C12 -177.6(2)
C12 C7 C8 O1 -179.0(2)
C6 C7 C8 O1 1.0(4)
C12 C7 C8 C9 0.3(3)
C6 C7 C8 C9 -179.8(2)
O1 C8 C9 O2 -1.2(3)
C7 C8 C9 O2 179.6(2)
O1 C8 C9 C10 179.4(2)
C7 C8 C9 C10 0.1(3)
O2 C9 C10 C11 -179.7(2)
C8 C9 C10 C11 -0.3(4)
C9 C10 C11 C12 0.2(4)
C10 C11 C12 C7 0.2(4)
C8 C7 C12 C11 -0.5(4)
C6 C7 C12 C11 179.6(2)
C7 C6 N C5 176.4(2)
C7 C6 N Zn -3.5(3)
C1A C5 N C6 -87.6(13)
C1 C5 N C6 -78.9(3)
C1A C5 N Zn 92.4(13)
C1 C5 N Zn 101.0(3)
C7 C8 O1 Zn -2.4(3)
C9 C8 O1 Zn 178.37(15)
C10 C9 O2 C13 -0.5(3)
C8 C9 O2 C13 -179.9(2)
C2 C1 S C4 -2.3(8)
C5 C1 S C4 -178.9(5)
C3 C4 S C1 1.7(6)
N C5 C1A C2A -32(4)
N C5 C1A SA 121(2)
C5 C1A C2A C3A 174(3)
SA C1A C2A C3A 19(4)
C1A C2A C3A C4A -18(5)
C2A C3A C4A SA 9(5)
C2A C1A SA C4A -12(4)
C5 C1A SA C4A -169(3)
C3A C4A SA C1A 2(4)
